data_4327450
loop_
_publ_author_name
'Guang Yang'
'Raphael G. Raptis'

_publ_section_title
;
 Supramolecular Assembly of Trimeric Gold(I) Pyrazolates through
 Aurophilic Attractions
;
_journal_name_full 'Inorganic Chemistry'
_journal_page_first 261
_journal_page_last 263
_journal_paper_doi 10.1021/ic026051+
_journal_volume 42
_journal_year 2003
_chemical_formula_sum 'C34 H35 Au3 N6 O'
_chemical_formula_weight 1134.58
_chemical_name_systematic
; 
 ? 
;
_space_group_IT_number 33
_symmetry_cell_setting orthorhombic
_symmetry_space_group_name_Hall 'P 2c -2n'
_symmetry_space_group_name_H-M 'P n a 21'
_atom_sites_solution_hydrogens geom
_atom_sites_solution_primary direct
_atom_sites_solution_secondary difmap
_audit_creation_method SHELXL-97
_cell_angle_alpha 90.00
_cell_angle_beta 90.00
_cell_angle_gamma 90.00
_cell_formula_units_Z 4
_cell_length_a 7.4154(12)
_cell_length_b 15.985(3)
_cell_length_c 26.476(4)
_cell_measurement_temperature 298(2)
_cell_volume 3138.3(9)
_computing_cell_refinement 'BRUKER SMART-NT V5.0'
_computing_data_collection 'BRUKER SMART-NT V5.0'
_computing_data_reduction 'BRUKER SAINT-NT V5/6.0'
_computing_molecular_graphics 'BRUKER SHELXTL-NT V5.1'
_computing_publication_material 'BRUKER SHELXTL-NT V5.1'
_computing_structure_refinement 'SHELXL-97 (Sheldrick, 1997)'
_computing_structure_solution 'SHELXS-97 (Sheldrick, 1990)'
_diffrn_ambient_temperature 298(2)
_diffrn_measured_fraction_theta_full 0.999
_diffrn_measured_fraction_theta_max 0.999
_diffrn_measurement_device_type 'Bruker AXS SMART CCD area detector'
_diffrn_measurement_method 'phi and omega scans'
_diffrn_radiation_monochromator graphite
_diffrn_radiation_source 'fine-focus sealed tube'
_diffrn_radiation_type MoK\a
_diffrn_radiation_wavelength 0.71073
_diffrn_reflns_av_R_equivalents 0.0699
_diffrn_reflns_av_sigmaI/netI 0.0447
_diffrn_reflns_limit_h_max 8
_diffrn_reflns_limit_h_min -8
_diffrn_reflns_limit_k_max 17
_diffrn_reflns_limit_k_min -17
_diffrn_reflns_limit_l_max 29
_diffrn_reflns_limit_l_min -18
_diffrn_reflns_number 13040
_diffrn_reflns_theta_full 23.29
_diffrn_reflns_theta_max 23.29
_diffrn_reflns_theta_min 2.55
_exptl_absorpt_coefficient_mu 14.028
_exptl_absorpt_correction_type semi-empirical
_exptl_crystal_colour colorless
_exptl_crystal_density_diffrn 2.401
_exptl_crystal_description needles
_exptl_crystal_F_000 2104
_exptl_crystal_size_max 0.16
_exptl_crystal_size_mid 0.07
_exptl_crystal_size_min 0.07
_refine_diff_density_max 1.515
_refine_diff_density_min -1.224
_refine_diff_density_rms 0.161
_refine_ls_abs_structure_details 'Flack H D (1983), Acta Cryst. A39, 876-881'
_refine_ls_abs_structure_Flack 0.017(19)
_refine_ls_extinction_coef 0.00038(7)
_refine_ls_extinction_expression Fc^*^=kFc[1+0.001xFc^2^\l^3^/sin(2\q)]^-1/4^
_refine_ls_extinction_method SHELXL
_refine_ls_goodness_of_fit_ref 1.041
_refine_ls_hydrogen_treatment mixed
_refine_ls_matrix_type full
_refine_ls_number_parameters 376
_refine_ls_number_reflns 3804
_refine_ls_number_restraints 12
_refine_ls_restrained_S_all 1.040
_refine_ls_R_factor_all 0.0435
_refine_ls_R_factor_gt 0.0384
_refine_ls_shift/su_max 0.001
_refine_ls_shift/su_mean 0.000
_refine_ls_structure_factor_coef Fsqd
_refine_ls_weighting_details 'calc w=1/[\s^2^(Fo^2^)+(0.0682P)^2^+0.0000P] where P=(Fo^2^+2Fc^2^)/3'
_refine_ls_weighting_scheme calc
_refine_ls_wR_factor_gt 0.0990
_refine_ls_wR_factor_ref 0.1016
_reflns_number_gt 3421
_reflns_number_total 3804
_reflns_threshold_expression >2sigma(I)
_cod_data_source_file ic0260512B_s1_3.cif
_cod_data_source_block '[Au(mu-3-Me-5-Ph-pz)]3'
_cod_original_cell_volume 3138.4(9)
_cod_database_code 4327450

loop_
_symmetry_equiv_pos_as_xyz
'x, y, z'
'-x, -y, z+1/2'
'x+1/2, -y+1/2, z'
'-x+1/2, y+1/2, z+1/2'

loop_
_atom_site_label
_atom_site_type_symbol
_atom_site_fract_x
_atom_site_fract_y
_atom_site_fract_z
_atom_site_U_iso_or_equiv
_atom_site_adp_type
_atom_site_occupancy
_atom_site_symmetry_multiplicity
_atom_site_calc_flag
_atom_site_refinement_flags
Au1 Au 0.33471(8) 0.87235(4) 0.13189(2) 0.0481(2) Uani 1 1 d .
Au2 Au 0.34653(8) 0.66488(4) 0.11812(3) 0.0498(2) Uani 1 1 d .
Au3 Au 0.22939(9) 0.74764(4) 0.22809(4) 0.0485(2) Uani 1 1 d .
C1 C 0.194(2) 0.9216(11) 0.2788(7) 0.045(4) Uani 1 1 d .
C2 C 0.231(2) 1.0017(12) 0.2661(8) 0.059(5) Uani 1 1 d .
H2 H 0.2251 1.0479 0.2873 0.071 Uiso 1 1 calc R
C3 C 0.281(2) 1.0022(11) 0.2148(7) 0.052(5) Uani 1 1 d .
C4 C 0.422(2) 0.8565(11) 0.0187(6) 0.049(4) Uani 1 1 d .
C5 C 0.444(3) 0.7955(12) -0.0173(7) 0.060(5) Uani 1 1 d .
H5 H 0.4694 0.8027 -0.0515 0.073 Uiso 1 1 calc R
C6 C 0.420(2) 0.7205(10) 0.0085(6) 0.043(4) Uani 1 1 d .
C7 C 0.319(2) 0.5033(11) 0.1836(7) 0.050(4) Uani 1 1 d .
C8 C 0.257(2) 0.4882(10) 0.2292(9) 0.059(5) Uani 1 1 d .
H8 H 0.2408 0.4348 0.2424 0.071 Uiso 1 1 calc R
C9 C 0.220(2) 0.5602(12) 0.2550(8) 0.058(5) Uani 1 1 d .
C10 C 0.339(2) 1.0709(12) 0.1813(7) 0.057(5) Uani 1 1 d .
H10A H 0.4461 1.0964 0.1949 0.086 Uiso 1 1 calc R
H10B H 0.2452 1.1120 0.1789 0.086 Uiso 1 1 calc R
H10C H 0.3649 1.0490 0.1483 0.086 Uiso 1 1 calc R
C11 C 0.1398(19) 0.8884(10) 0.3287(7) 0.047(4) Uani 1 1 d .
C12 C 0.052(2) 0.8155(10) 0.3342(6) 0.052(4) Uani 1 1 d .
H12 H 0.0288 0.7823 0.3060 0.062 Uiso 1 1 calc R
C13 C -0.004(3) 0.7893(13) 0.3821(9) 0.070(5) Uani 1 1 d .
H13 H -0.0661 0.7390 0.3855 0.084 Uiso 1 1 calc R
C14 C 0.031(3) 0.8374(14) 0.4245(8) 0.073(6) Uani 1 1 d .
H14 H -0.0098 0.8210 0.4562 0.088 Uiso 1 1 calc R
C15 C 0.127(3) 0.9093(15) 0.4184(8) 0.079(6) Uani 1 1 d .
H15 H 0.1560 0.9406 0.4468 0.095 Uiso 1 1 calc R
C16 C 0.181(2) 0.9375(13) 0.3719(8) 0.065(5) Uani 1 1 d .
H16 H 0.2440 0.9876 0.3687 0.078 Uiso 1 1 calc R
C17 C 0.426(2) 0.6320(11) -0.0087(7) 0.060(5) Uani 1 1 d .
H17A H 0.5248 0.6038 0.0071 0.090 Uiso 1 1 calc R
H17B H 0.4407 0.6304 -0.0447 0.090 Uiso 1 1 calc R
H17C H 0.3149 0.6046 0.0002 0.090 Uiso 1 1 calc R
C18 C 0.438(2) 0.9476(9) 0.0119(6) 0.044(4) Uani 1 1 d .
C19 C 0.520(2) 1.0026(11) 0.0442(7) 0.052(4) Uani 1 1 d .
H19 H 0.5716 0.9805 0.0733 0.063 Uiso 1 1 calc R
C20 C 0.532(3) 1.0851(13) 0.0376(7) 0.069(5) Uani 1 1 d .
H20 H 0.5816 1.1195 0.0623 0.083 Uiso 1 1 calc R
C21 C 0.468(3) 1.1176(12) -0.0074(9) 0.075(6) Uani 1 1 d .
H21 H 0.4762 1.1748 -0.0133 0.089 Uiso 1 1 calc R
C22 C 0.394(3) 1.0691(13) -0.0421(7) 0.066(5) Uani 1 1 d .
H22 H 0.3522 1.0924 -0.0720 0.079 Uiso 1 1 calc R
C23 C 0.380(2) 0.9855(11) -0.0343(6) 0.055(4) Uani 1 1 d .
H23 H 0.3320 0.9519 -0.0596 0.066 Uiso 1 1 calc R
C24 C 0.156(2) 0.5823(14) 0.3068(7) 0.066(5) Uani 1 1 d .
H24A H 0.2510 0.6104 0.3246 0.100 Uiso 1 1 calc R
H24B H 0.1236 0.5322 0.3246 0.100 Uiso 1 1 calc R
H24C H 0.0531 0.6184 0.3044 0.100 Uiso 1 1 calc R
C25 C 0.376(2) 0.4441(9) 0.1449(7) 0.044(4) Uani 1 1 d .
C26 C 0.471(2) 0.4672(10) 0.1031(7) 0.055(5) Uani 1 1 d .
H26 H 0.4921 0.5237 0.0972 0.066 Uiso 1 1 calc R
C27 C 0.537(2) 0.4095(11) 0.0696(7) 0.057(5) Uani 1 1 d .
H27 H 0.6051 0.4276 0.0423 0.069 Uiso 1 1 calc R
C28 C 0.504(3) 0.3265(11) 0.0752(7) 0.063(5) Uani 1 1 d .
H28 H 0.5461 0.2879 0.0518 0.076 Uiso 1 1 calc R
C29 C 0.407(3) 0.3012(11) 0.1161(10) 0.073(5) Uani 1 1 d .
H29 H 0.3849 0.2445 0.1208 0.087 Uiso 1 1 calc R
C30 C 0.340(2) 0.3594(12) 0.1517(9) 0.065(6) Uani 1 1 d .
H30 H 0.2734 0.3413 0.1793 0.078 Uiso 1 1 calc R
C31 C 0.277(14) 0.206(5) 0.341(4) 0.58(11) Uiso 1 1 d D
H31A H 0.1955 0.1768 0.3181 0.697 Uiso 1 1 calc R
H31B H 0.2556 0.1844 0.3747 0.697 Uiso 1 1 calc R
C32 C 0.471(14) 0.186(3) 0.326(4) 0.34(5) Uiso 1 1 d D
H32A H 0.5535 0.1841 0.3540 0.412 Uiso 1 1 calc R
H32B H 0.4824 0.1368 0.3048 0.412 Uiso 1 1 calc R
C33 C 0.484(13) 0.266(5) 0.296(3) 0.39(7) Uiso 1 1 d D
H33A H 0.4023 0.2673 0.2677 0.471 Uiso 1 1 calc R
H33B H 0.6057 0.2785 0.2856 0.471 Uiso 1 1 calc R
C34 C 0.419(9) 0.322(2) 0.341(3) 0.24(3) Uiso 1 1 d D
H34A H 0.4789 0.3089 0.3726 0.293 Uiso 1 1 calc R
H34B H 0.4309 0.3814 0.3337 0.293 Uiso 1 1 calc R
N1 N 0.228(2) 0.8723(8) 0.2386(6) 0.055(4) Uani 1 1 d .
N2 N 0.2769(19) 0.9227(9) 0.1992(5) 0.046(3) Uani 1 1 d .
N3 N 0.390(2) 0.8237(8) 0.0631(5) 0.046(3) Uani 1 1 d .
N4 N 0.388(2) 0.7390(8) 0.0576(6) 0.051(4) Uani 1 1 d .
N5 N 0.3065(16) 0.5881(10) 0.1770(6) 0.051(4) Uani 1 1 d .
N6 N 0.2441(16) 0.6201(8) 0.2213(6) 0.046(3) Uani 1 1 d .
O1 O 0.235(11) 0.295(6) 0.340(4) 0.60(8) Uiso 1 1 d D

loop_
_atom_site_aniso_label
_atom_site_aniso_U_11
_atom_site_aniso_U_22
_atom_site_aniso_U_33
_atom_site_aniso_U_23
_atom_site_aniso_U_13
_atom_site_aniso_U_12
Au1 0.0561(4) 0.0447(4) 0.0435(4) -0.0003(3) -0.0032(3) 0.0035(3)
Au2 0.0594(4) 0.0392(4) 0.0508(4) 0.0022(3) -0.0023(3) 0.0030(3)
Au3 0.0527(4) 0.0433(3) 0.0495(4) -0.0031(3) -0.0030(3) 0.0014(3)
C1 0.040(9) 0.048(10) 0.046(10) 0.012(8) -0.004(7) -0.003(7)
C2 0.062(11) 0.046(12) 0.070(14) -0.018(10) -0.001(9) 0.013(9)
C3 0.058(10) 0.047(11) 0.053(12) 0.015(8) -0.017(8) -0.001(8)
C4 0.047(10) 0.063(11) 0.039(10) 0.010(8) -0.008(8) -0.004(8)
C5 0.079(13) 0.050(11) 0.052(11) 0.004(9) 0.006(10) -0.004(10)
C6 0.051(10) 0.044(9) 0.035(9) -0.003(7) -0.024(7) 0.011(7)
C7 0.054(10) 0.032(9) 0.065(12) 0.015(8) -0.003(9) -0.010(8)
C8 0.061(11) 0.039(9) 0.078(14) 0.015(12) 0.015(11) -0.015(8)
C9 0.031(9) 0.058(13) 0.085(15) 0.019(11) 0.003(8) -0.003(8)
C10 0.058(11) 0.070(13) 0.043(10) 0.000(9) -0.008(8) 0.007(9)
C11 0.038(8) 0.051(11) 0.051(10) 0.003(8) -0.002(7) 0.021(8)
C12 0.076(12) 0.043(10) 0.036(9) -0.007(7) 0.009(9) 0.009(9)
C13 0.071(13) 0.052(12) 0.086(15) -0.005(12) 0.005(11) 0.008(10)
C14 0.090(15) 0.073(14) 0.056(12) 0.008(11) 0.029(11) 0.021(12)
C15 0.103(16) 0.091(17) 0.044(12) -0.017(11) 0.008(11) 0.004(14)
C16 0.074(13) 0.060(13) 0.062(13) -0.017(10) -0.003(10) -0.008(9)
C17 0.059(11) 0.057(11) 0.064(12) -0.016(9) -0.002(9) 0.006(9)
C18 0.048(9) 0.042(9) 0.042(9) 0.007(7) -0.003(7) 0.003(7)
C19 0.056(10) 0.043(10) 0.057(11) -0.005(8) -0.013(8) -0.001(8)
C20 0.088(14) 0.077(14) 0.041(10) -0.002(10) 0.009(10) -0.015(11)
C21 0.087(14) 0.046(12) 0.090(17) 0.008(10) 0.015(13) 0.001(11)
C22 0.076(13) 0.066(14) 0.056(12) 0.014(10) -0.002(10) -0.004(10)
C23 0.072(11) 0.047(11) 0.045(10) 0.005(8) 0.007(9) -0.013(9)
C24 0.050(11) 0.083(14) 0.067(13) 0.022(11) 0.002(9) -0.020(9)
C25 0.045(8) 0.030(9) 0.055(11) 0.003(7) 0.001(8) -0.006(7)
C26 0.048(10) 0.040(10) 0.076(13) 0.003(9) -0.015(9) -0.001(7)
C27 0.060(11) 0.058(12) 0.054(11) -0.008(9) 0.000(9) 0.006(9)
C28 0.085(14) 0.049(11) 0.056(12) 0.002(9) -0.013(10) -0.010(9)
C29 0.081(12) 0.040(10) 0.097(16) 0.000(11) 0.017(14) 0.000(10)
C30 0.058(11) 0.046(11) 0.091(17) 0.003(10) -0.008(9) 0.004(8)
N1 0.076(10) 0.027(7) 0.060(11) -0.012(7) -0.010(8) 0.002(6)
N2 0.057(8) 0.035(8) 0.046(9) -0.004(7) -0.010(7) -0.006(7)
N3 0.067(9) 0.029(7) 0.043(9) -0.009(6) 0.018(7) 0.011(6)
N4 0.068(10) 0.037(8) 0.047(9) 0.001(6) 0.025(8) -0.001(7)
N5 0.037(7) 0.062(10) 0.054(10) 0.000(8) 0.006(6) 0.008(7)
N6 0.046(8) 0.040(8) 0.052(10) 0.006(7) 0.000(7) 0.008(6)

loop_
_atom_type_symbol
_atom_type_description
_atom_type_scat_dispersion_real
_atom_type_scat_dispersion_imag
_atom_type_scat_source
C C 0.0033 0.0016 'International Tables Vol C Tables 4.2.6.8 and 6.1.1.4'
H H 0.0000 0.0000 'International Tables Vol C Tables 4.2.6.8 and 6.1.1.4'
N N 0.0061 0.0033 'International Tables Vol C Tables 4.2.6.8 and 6.1.1.4'
Au Au -2.0133 8.8022 'International Tables Vol C Tables 4.2.6.8 and 6.1.1.4'
O O 0.0106 0.0060 'International Tables Vol C Tables 4.2.6.8 and 6.1.1.4'

loop_
_geom_angle_atom_site_label_1
_geom_angle_atom_site_label_2
_geom_angle_atom_site_label_3
_geom_angle
N2 Au1 N3 178.6(6)
N2 Au1 Au3 60.6(4)
N3 Au1 Au3 120.4(4)
N2 Au1 Au2 120.2(4)
N3 Au1 Au2 60.9(4)
Au3 Au1 Au2 59.63(2)
N5 Au2 N4 178.3(6)
N5 Au2 Au3 61.5(4)
N4 Au2 Au3 120.2(4)
N5 Au2 Au1 121.3(4)
N4 Au2 Au1 60.4(4)
Au3 Au2 Au1 60.03(2)
N1 Au3 N6 176.0(7)
N1 Au3 Au2 121.2(5)
N6 Au3 Au2 60.8(4)
N1 Au3 Au1 60.9(5)
N6 Au3 Au1 121.1(4)
Au2 Au3 Au1 60.34(3)
N1 C1 C2 108.5(16)
N1 C1 C11 123.1(16)
C2 C1 C11 128.2(18)
C1 C2 C3 107.5(17)
N2 C3 C2 106.6(16)
N2 C3 C10 121.9(17)
C2 C3 C10 131.4(18)
N3 C4 C5 111.2(15)
N3 C4 C18 121.3(15)
C5 C4 C18 127.4(16)
C4 C5 C6 104.7(17)
N4 C6 C5 107.9(15)
N4 C6 C17 120.5(15)
C5 C6 C17 131.6(17)
C8 C7 N5 106.0(17)
C8 C7 C25 129.0(16)
N5 C7 C25 124.8(16)
C7 C8 C9 112.1(17)
N6 C9 C8 104.2(19)
N6 C9 C24 119.4(18)
C8 C9 C24 136.3(19)
C12 C11 C16 119.9(17)
C12 C11 C1 122.7(16)
C16 C11 C1 117.5(16)
C11 C12 C13 120.1(17)
C14 C13 C12 121(2)
C15 C14 C13 118(2)
C14 C15 C16 123(2)
C15 C16 C11 118.5(19)
C19 C18 C23 113.3(15)
C19 C18 C4 126.6(15)
C23 C18 C4 119.9(14)
C20 C19 C18 125.6(17)
C19 C20 C21 117.5(19)
C22 C21 C20 121(2)
C21 C22 C23 120.3(19)
C22 C23 C18 121.6(17)
C26 C25 C30 117.9(17)
C26 C25 C7 123.1(14)
C30 C25 C7 119.0(16)
C25 C26 C27 121.8(16)
C28 C27 C26 121.6(18)
C27 C28 C29 118.2(19)
C28 C29 C30 121.4(18)
C25 C30 C29 119(2)
O1 C31 C32 113(4)
C33 C32 C31 91(3)
C32 C33 C34 94(3)
O1 C34 C33 96(6)
C1 N1 N2 107.9(12)
C1 N1 Au3 133.5(13)
N2 N1 Au3 118.6(11)
C3 N2 N1 109.4(14)
C3 N2 Au1 130.7(12)
N1 N2 Au1 119.9(10)
C4 N3 N4 107.7(13)
C4 N3 Au1 133.8(11)
N4 N3 Au1 118.4(10)
C6 N4 N3 108.5(13)
C6 N4 Au2 131.4(11)
N3 N4 Au2 120.1(10)
N6 N5 C7 106.5(14)
N6 N5 Au2 119.3(11)
C7 N5 Au2 134.1(13)
C9 N6 N5 110.8(15)
C9 N6 Au3 130.9(14)
N5 N6 Au3 117.9(11)
C34 O1 C31 96(4)

loop_
_geom_bond_atom_site_label_1
_geom_bond_atom_site_label_2
_geom_bond_distance
Au1 N2 2.003(14)
Au1 N3 2.022(12)
Au1 Au3 3.3274(11)
Au1 Au2 3.3376(11)
Au2 N5 2.006(15)
Au2 N4 2.015(14)
Au2 Au3 3.3139(12)
Au3 N1 2.012(12)
Au3 N6 2.049(12)
C1 N1 1.35(2)
C1 C2 1.35(3)
C1 C11 1.48(2)
C2 C3 1.41(3)
C3 N2 1.34(2)
C3 C10 1.48(3)
C4 N3 1.31(2)
C4 C5 1.37(3)
C4 C18 1.47(2)
C5 C6 1.39(2)
C6 N4 1.35(2)
C6 C17 1.49(2)
C7 C8 1.31(3)
C7 N5 1.37(2)
C7 C25 1.46(2)
C8 C9 1.37(3)
C9 N6 1.32(2)
C9 C24 1.49(3)
C11 C12 1.34(2)
C11 C16 1.42(3)
C12 C13 1.40(3)
C13 C14 1.38(3)
C14 C15 1.36(3)
C15 C16 1.37(3)
C18 C19 1.37(2)
C18 C23 1.43(2)
C19 C20 1.33(3)
C20 C21 1.38(3)
C21 C22 1.32(3)
C22 C23 1.36(3)
C25 C26 1.36(2)
C25 C30 1.39(2)
C26 C27 1.37(2)
C27 C28 1.36(2)
C28 C29 1.36(3)
C29 C30 1.41(3)
C31 O1 1.45(5)
C31 C32 1.53(4)
C32 C33 1.49(3)
C33 C34 1.56(4)
C34 O1 1.43(5)
N1 N2 1.36(2)
N3 N4 1.362(17)
N5 N6 1.36(2)
